data_7006628
loop_
_publ_author_name
'Failes, Timothy W.'
'Hambley, Trevor W.'

_publ_section_title
;
 Models of hypoxia activated prodrugs: Co(III) complexes of hydroxamic
 acids.
;
_journal_issue 15
_journal_name_full 'Dalton transactions (Cambridge, England : 2003)'
_journal_page_first 1895
_journal_page_last 1901
_journal_paper_doi 10.1039/b512322d
_journal_year 2006
_chemical_formula_moiety '[Co(pha-H)tpa](ClO4)0.5'
_chemical_formula_sum 'C21 H31 Cl0.5 Co N5 O8'
_chemical_formula_weight 558.16
_chemical_name_systematic
;
?
;
_space_group_IT_number 15
_symmetry_cell_setting monoclinic
_symmetry_space_group_name_Hall '-C 2yc'
_symmetry_space_group_name_H-M 'C 1 2/c 1'
_atom_sites_solution_hydrogens geom
_atom_sites_solution_primary direct
_atom_sites_solution_secondary difmap
_audit_creation_method SHELXL-97
_cell_angle_alpha 90.00
_cell_angle_beta 90.463(4)
_cell_angle_gamma 90.00
_cell_formula_units_Z 8
_cell_length_a 10.819(2)
_cell_length_b 14.213(3)
_cell_length_c 32.478(7)
_cell_measurement_temperature 150(2)
_cell_volume 4994.0(18)
_computing_cell_refinement SMART
_computing_data_collection SMART
_computing_data_reduction SAINT
_computing_molecular_graphics WINGX
_computing_publication_material ORTEP
_computing_structure_refinement 'SHELXL-97 (Sheldrick, 1997)'
_computing_structure_solution SHELXS-97
_diffrn_ambient_temperature 150(2)
_diffrn_measured_fraction_theta_full 0.953
_diffrn_measured_fraction_theta_max 0.953
_diffrn_radiation_monochromator graphite
_diffrn_radiation_source 'fine-focus sealed tube'
_diffrn_radiation_type MoK\a
_diffrn_radiation_wavelength 0.71073
_diffrn_reflns_av_R_equivalents 0.0259
_diffrn_reflns_av_sigmaI/netI 0.0245
_diffrn_reflns_limit_h_max 14
_diffrn_reflns_limit_h_min -13
_diffrn_reflns_limit_k_max 18
_diffrn_reflns_limit_k_min -18
_diffrn_reflns_limit_l_max 42
_diffrn_reflns_limit_l_min -42
_diffrn_reflns_number 21504
_diffrn_reflns_theta_full 28.27
_diffrn_reflns_theta_max 28.27
_diffrn_reflns_theta_min 1.25
_exptl_absorpt_coefficient_mu 0.847
_exptl_absorpt_correction_type SADABS
_exptl_crystal_colour blue/green
_exptl_crystal_density_diffrn 1.451
_exptl_crystal_density_method 'not measured'
_exptl_crystal_description rhomb
_exptl_crystal_F_000 2160
_refine_diff_density_max 0.856
_refine_diff_density_min -0.814
_refine_diff_density_rms 0.092
_refine_ls_extinction_method none
_refine_ls_goodness_of_fit_ref 1.110
_refine_ls_hydrogen_treatment mixed
_refine_ls_matrix_type full
_refine_ls_number_parameters 340
_refine_ls_number_reflns 5904
_refine_ls_number_restraints 0
_refine_ls_restrained_S_all 1.110
_refine_ls_R_factor_all 0.0649
_refine_ls_R_factor_gt 0.0572
_refine_ls_shift/su_max 0.154
_refine_ls_shift/su_mean 0.008
_refine_ls_structure_factor_coef Fsqd
_refine_ls_weighting_details 'calc w=1/[\s^2^(Fo^2^)+(0.0719P)^2^+24.7697P] where P=(Fo^2^+2Fc^2^)/3'
_refine_ls_weighting_scheme calc
_refine_ls_wR_factor_gt 0.1552
_refine_ls_wR_factor_ref 0.1600
_reflns_number_gt 5144
_reflns_number_total 5904
_reflns_threshold_expression >2sigma(I)
_cod_data_source_file b512322d.txt
_cod_data_source_block twf36
_cod_depositor_comments
;
The following automatic conversions were performed:
'_symmetry_cell_setting' value 'Monoclinic' changed to 'monoclinic'
according to '/home/saulius/struct/CIF-dictionaries/cif_core.dic'
dictionary named 'cif_core.dic' version 2.4.1 from 2010-06-29.

Automatic conversion script
Id: cif_fix_enum 1527 2010-12-29 10:47:43Z saulius 
;
_cod_original_cell_volume 4994.1(18)
_cod_original_sg_symbol_H-M C2/c
_cod_database_code 7006628

loop_
_symmetry_equiv_pos_as_xyz
'x, y, z'
'-x, y, -z+1/2'
'x+1/2, y+1/2, z'
'-x+1/2, y+1/2, -z+1/2'
'-x, -y, -z'
'x, -y, z-1/2'
'-x+1/2, -y+1/2, -z'
'x+1/2, -y+1/2, z-1/2'

loop_
_atom_site_label
_atom_site_type_symbol
_atom_site_fract_x
_atom_site_fract_y
_atom_site_fract_z
_atom_site_U_iso_or_equiv
_atom_site_adp_type
_atom_site_occupancy
_atom_site_symmetry_multiplicity
_atom_site_calc_flag
_atom_site_refinement_flags
_atom_site_disorder_assembly
_atom_site_disorder_group
C1 C 0.5242(3) 1.0557(3) 0.87151(13) 0.0386(8) Uani 1 1 d . . .
H1 H 0.5627 1.0583 0.8460 0.046 Uiso 1 1 calc R . .
C2 C 0.4707(4) 1.1365(3) 0.88723(17) 0.0563(13) Uani 1 1 d . . .
H2 H 0.4729 1.1927 0.8726 0.068 Uiso 1 1 calc R . .
C3 C 0.4143(5) 1.1321(4) 0.92489(19) 0.0697(17) Uani 1 1 d . . .
H3 H 0.3801 1.1860 0.9364 0.084 Uiso 1 1 calc R . .
C4 C 0.4083(5) 1.0474(4) 0.94571(16) 0.0658(16) Uani 1 1 d . . .
H4 H 0.3666 1.0433 0.9706 0.079 Uiso 1 1 calc R . .
C5 C 0.4653(4) 0.9680(3) 0.92910(12) 0.0483(10) Uani 1 1 d . . .
C6 C 0.4734(5) 0.8733(4) 0.94906(12) 0.0572(12) Uani 1 1 d . . .
H6A H 0.4015 0.8627 0.9661 0.069 Uiso 1 1 calc R . .
H6B H 0.5466 0.8699 0.9664 0.069 Uiso 1 1 calc R . .
C7 C 0.4279(3) 0.8775(2) 0.79915(9) 0.0245(6) Uani 1 1 d . . .
H7 H 0.4941 0.9104 0.7881 0.029 Uiso 1 1 calc R . .
C8 C 0.3226(3) 0.8639(3) 0.77541(10) 0.0323(7) Uani 1 1 d . . .
H8 H 0.3172 0.8879 0.7488 0.039 Uiso 1 1 calc R . .
C9 C 0.2251(3) 0.8138(3) 0.79217(12) 0.0352(7) Uani 1 1 d . . .
H9 H 0.1546 0.8018 0.7765 0.042 Uiso 1 1 calc R . .
C10 C 0.2332(3) 0.7821(2) 0.83217(11) 0.0317(7) Uani 1 1 d . . .
H10 H 0.1680 0.7491 0.8438 0.038 Uiso 1 1 calc R . .
C11 C 0.3395(3) 0.7998(2) 0.85483(10) 0.0256(6) Uani 1 1 d . . .
C12 C 0.3540(3) 0.7749(3) 0.89930(11) 0.0396(8) Uani 1 1 d . . .
H12A H 0.3405 0.7079 0.9027 0.047 Uiso 1 1 calc R . .
H12B H 0.2916 0.8078 0.9150 0.047 Uiso 1 1 calc R . .
C13 C 0.6802(3) 0.6912(3) 0.82793(13) 0.0379(8) Uani 1 1 d . . .
H13 H 0.6977 0.7321 0.8064 0.045 Uiso 1 1 calc R . .
C14 C 0.7102(3) 0.5965(3) 0.82414(18) 0.0535(12) Uani 1 1 d . . .
H14 H 0.7489 0.5742 0.8006 0.064 Uiso 1 1 calc R . .
C15 C 0.6812(4) 0.5365(3) 0.8560(2) 0.0617(15) Uani 1 1 d . . .
H15 H 0.7002 0.4729 0.8540 0.074 Uiso 1 1 calc R . .
C16 C 0.6237(4) 0.5709(3) 0.89092(18) 0.0590(14) Uani 1 1 d . . .
H16 H 0.6027 0.5306 0.9123 0.071 Uiso 1 1 calc R . .
C17 C 0.5982(3) 0.6662(3) 0.89346(14) 0.0428(9) Uani 1 1 d . . .
C18 C 0.5450(4) 0.7132(3) 0.93025(13) 0.0502(11) Uani 1 1 d . . .
H18A H 0.4876 0.6713 0.9439 0.060 Uiso 1 1 calc R . .
H18B H 0.6103 0.7295 0.9496 0.060 Uiso 1 1 calc R . .
C19 C 0.7986(3) 0.9040(2) 0.84647(10) 0.0277(6) Uani 1 1 d . . .
C20 C 0.8983(3) 0.9336(3) 0.81738(11) 0.0360(8) Uani 1 1 d . . .
H20A H 0.8943 0.8948 0.7928 0.043 Uiso 1 1 calc R . .
H20B H 0.9783 0.9239 0.8303 0.043 Uiso 1 1 calc R . .
C21 C 0.8849(4) 1.0370(3) 0.80526(15) 0.0523(11) Uani 1 1 d . . .
H21A H 0.8086 1.0457 0.7905 0.078 Uiso 1 1 calc R . .
H21B H 0.9527 1.0549 0.7881 0.078 Uiso 1 1 calc R . .
H21C H 0.8849 1.0752 0.8296 0.078 Uiso 1 1 calc R . .
N1 N 0.5219(3) 0.9737(2) 0.89206(9) 0.0336(6) Uani 1 1 d . . .
N2 N 0.4369(2) 0.84418(17) 0.83788(8) 0.0206(5) Uani 1 1 d . . .
N3 N 0.6263(2) 0.7249(2) 0.86199(9) 0.0321(6) Uani 1 1 d . . .
N4 N 0.4796(3) 0.7999(2) 0.91605(9) 0.0364(7) Uani 1 1 d . . .
N5 N 0.8272(3) 0.8826(3) 0.88370(9) 0.0386(7) Uani 1 1 d . . .
O1 O 0.7199(2) 0.8614(2) 0.90733(7) 0.0440(7) Uani 1 1 d . . .
O2 O 0.68310(18) 0.90213(15) 0.83205(6) 0.0221(4) Uani 1 1 d . . .
O1W O 0.0675(3) 0.8515(2) 0.91893(12) 0.0607(9) Uani 1 1 d . . .
O3 O 0.5426(3) 0.1947(2) 0.71704(9) 0.0440(6) Uani 1 1 d . . .
O2W O 0.0440(4) 0.9828(3) 0.99576(11) 0.0673(11) Uani 1 1 d . . .
O4 O 0.4008(3) 0.0777(2) 0.73578(10) 0.0507(7) Uani 1 1 d . . .
O3W O 0.7870(5) 0.8377(5) 0.98776(14) 0.119(2) Uani 1 1 d . . .
O4W O 0.1566(6) 0.7169(4) 0.97451(17) 0.0467(13) Uani 0.50 1 d P . .
O5W O 0.1777(5) 0.8597(9) 0.9992(2) 0.105(4) Uani 0.50 1 d P . .
O6W O 0.2648(9) 0.5453(8) 0.9483(4) 0.266(7) Uani 1 1 d . . .
Cl1 Cl 0.5000 0.13626(7) 0.7500 0.0266(2) Uani 1 2 d S . .
Co1 Co 0.58103(4) 0.85363(3) 0.872974(12) 0.02366(13) Uani 1 1 d . . .

loop_
_atom_site_aniso_label
_atom_site_aniso_U_11
_atom_site_aniso_U_22
_atom_site_aniso_U_33
_atom_site_aniso_U_23
_atom_site_aniso_U_13
_atom_site_aniso_U_12
C1 0.0306(17) 0.0324(18) 0.053(2) -0.0150(16) 0.0137(15) -0.0107(14)
C2 0.043(2) 0.037(2) 0.089(4) -0.029(2) 0.025(2) -0.0148(17)
C3 0.059(3) 0.054(3) 0.097(4) -0.048(3) 0.037(3) -0.023(2)
C4 0.059(3) 0.085(4) 0.054(3) -0.044(3) 0.027(2) -0.025(3)
C5 0.050(2) 0.068(3) 0.0278(18) -0.0182(18) 0.0121(16) -0.014(2)
C6 0.066(3) 0.086(3) 0.0203(17) -0.0012(19) 0.0135(17) -0.006(2)
C7 0.0219(14) 0.0300(15) 0.0216(14) 0.0000(11) 0.0020(11) -0.0050(11)
C8 0.0249(15) 0.046(2) 0.0257(15) -0.0003(14) -0.0026(12) -0.0061(14)
C9 0.0230(15) 0.0403(19) 0.0422(19) -0.0048(15) -0.0044(13) -0.0087(14)
C10 0.0218(14) 0.0283(16) 0.0451(19) 0.0019(14) 0.0067(13) -0.0064(12)
C11 0.0235(14) 0.0214(14) 0.0322(16) 0.0037(12) 0.0089(12) 0.0014(11)
C12 0.0287(17) 0.055(2) 0.0355(18) 0.0161(16) 0.0120(14) -0.0002(16)
C13 0.0208(15) 0.0314(17) 0.062(2) 0.0005(16) 0.0084(15) 0.0012(13)
C14 0.0217(16) 0.0324(19) 0.106(4) -0.007(2) 0.006(2) 0.0007(14)
C15 0.0225(17) 0.0285(19) 0.134(5) 0.012(2) -0.007(2) -0.0002(15)
C16 0.0271(18) 0.042(2) 0.108(4) 0.040(3) -0.014(2) -0.0059(17)
C17 0.0257(16) 0.041(2) 0.061(3) 0.0264(18) -0.0044(16) -0.0024(15)
C18 0.038(2) 0.068(3) 0.045(2) 0.036(2) -0.0036(16) -0.0055(19)
C19 0.0225(14) 0.0322(16) 0.0284(15) -0.0021(12) -0.0022(12) -0.0011(12)
C20 0.0200(14) 0.050(2) 0.0378(18) -0.0016(16) -0.0010(13) -0.0068(14)
C21 0.0313(19) 0.064(3) 0.061(3) 0.029(2) -0.0060(18) -0.0107(18)
N1 0.0322(14) 0.0422(16) 0.0264(14) -0.0127(12) 0.0061(11) -0.0073(12)
N2 0.0192(11) 0.0205(11) 0.0223(12) -0.0007(9) 0.0040(9) -0.0003(9)
N3 0.0216(12) 0.0308(14) 0.0440(16) 0.0108(12) 0.0017(11) 0.0021(11)
N4 0.0360(15) 0.0512(18) 0.0220(13) 0.0102(12) 0.0048(11) -0.0007(13)
N5 0.0258(14) 0.059(2) 0.0311(15) 0.0059(14) -0.0075(11) -0.0057(13)
O1 0.0329(13) 0.078(2) 0.0214(11) 0.0109(12) -0.0065(10) -0.0105(13)
O2 0.0175(9) 0.0292(11) 0.0197(10) 0.0011(8) -0.0013(7) -0.0023(8)
O1W 0.0351(15) 0.0516(18) 0.095(3) 0.0147(17) -0.0139(16) -0.0021(13)
O3 0.0419(15) 0.0411(15) 0.0490(16) 0.0140(12) 0.0099(12) 0.0061(12)
O2W 0.092(3) 0.059(2) 0.0503(19) -0.0084(16) -0.032(2) -0.003(2)
O4 0.0392(15) 0.0544(18) 0.0583(18) -0.0121(14) -0.0062(13) -0.0191(13)
O3W 0.116(4) 0.188(6) 0.054(3) 0.005(3) -0.016(3) -0.027(4)
O4W 0.052(3) 0.055(3) 0.033(3) 0.012(2) 0.001(2) -0.016(3)
O5W 0.022(3) 0.255(13) 0.038(3) 0.022(5) 0.017(2) 0.045(5)
O6W 0.180(8) 0.288(12) 0.327(13) -0.232(11) -0.094(9) 0.033(8)
Cl1 0.0213(5) 0.0243(5) 0.0343(5) 0.000 -0.0031(4) 0.000
Co1 0.0233(2) 0.0306(2) 0.0171(2) 0.00253(15) 0.00059(15) -0.00063(16)

loop_
_atom_type_symbol
_atom_type_description
_atom_type_scat_dispersion_real
_atom_type_scat_dispersion_imag
_atom_type_scat_source
C C 0.0033 0.0016 'International Tables Vol C Tables 4.2.6.8 and 6.1.1.4'
H H 0.0000 0.0000 'International Tables Vol C Tables 4.2.6.8 and 6.1.1.4'
N N 0.0061 0.0033 'International Tables Vol C Tables 4.2.6.8 and 6.1.1.4'
O O 0.0106 0.0060 'International Tables Vol C Tables 4.2.6.8 and 6.1.1.4'
Cl Cl 0.1484 0.1585 'International Tables Vol C Tables 4.2.6.8 and 6.1.1.4'
Co Co 0.3494 0.9721 'International Tables Vol C Tables 4.2.6.8 and 6.1.1.4'
S S 0.1246 0.1234 'International Tables Vol C Tables 4.2.6.8 and 6.1.1.4'

loop_
_geom_angle_atom_site_label_1
_geom_angle_atom_site_label_2
_geom_angle_atom_site_label_3
_geom_angle
_geom_angle_site_symmetry_1
_geom_angle_site_symmetry_3
_geom_angle_publ_flag
N1 C1 C2 121.8(4) . . ?
C3 C2 C1 118.7(5) . . ?
C2 C3 C4 119.9(4) . . ?
C3 C4 C5 119.5(4) . . ?
N1 C5 C4 119.8(5) . . ?
N1 C5 C6 114.4(4) . . ?
C4 C5 C6 125.7(4) . . ?
C5 C6 N4 108.6(3) . . ?
N2 C7 C8 121.6(3) . . ?
C7 C8 C9 118.6(3) . . ?
C10 C9 C8 119.7(3) . . ?
C9 C10 C11 119.2(3) . . ?
N2 C11 C10 121.1(3) . . ?
N2 C11 C12 115.4(3) . . ?
C10 C11 C12 123.4(3) . . ?
C11 C12 N4 112.4(3) . . ?
N3 C13 C14 121.4(4) . . ?
C15 C14 C13 118.6(5) . . ?
C14 C15 C16 120.1(4) . . ?
C17 C16 C15 119.0(4) . . ?
N3 C17 C16 120.7(4) . . ?
N3 C17 C18 114.9(3) . . ?
C16 C17 C18 124.4(4) . . ?
N4 C18 C17 107.9(3) . . ?
N5 C19 O2 123.1(3) . . ?
N5 C19 C20 119.4(3) . . ?
O2 C19 C20 117.5(3) . . ?
C19 C20 C21 111.4(3) . . ?
C1 N1 C5 120.2(3) . . ?
C1 N1 Co1 126.9(2) . . ?
C5 N1 Co1 112.6(3) . . ?
C7 N2 C11 119.7(3) . . ?
C7 N2 Co1 125.4(2) . . ?
C11 N2 Co1 115.0(2) . . ?
C13 N3 C17 120.3(3) . . ?
C13 N3 Co1 127.1(2) . . ?
C17 N3 Co1 112.6(3) . . ?
C18 N4 C6 112.2(3) . . ?
C18 N4 C12 110.0(3) . . ?
C6 N4 C12 112.2(3) . . ?
C18 N4 Co1 106.2(2) . . ?
C6 N4 Co1 105.7(3) . . ?
C12 N4 Co1 110.3(2) . . ?
C19 N5 O1 111.4(3) . . ?
N5 O1 Co1 110.18(18) . . ?
C19 O2 Co1 108.41(19) . . ?
O4 Cl1 O4 108.9(3) . 2_656 ?
O4 Cl1 O3 109.90(18) . . ?
O4 Cl1 O3 109.46(17) 2_656 . ?
O4 Cl1 O3 109.46(17) . 2_656 ?
O4 Cl1 O3 109.90(18) 2_656 2_656 ?
O3 Cl1 O3 109.2(2) . 2_656 ?
O1 Co1 O2 85.75(10) . . ?
O1 Co1 N1 91.30(13) . . ?
O2 Co1 N1 95.84(11) . . ?
O1 Co1 N3 87.85(13) . . ?
O2 Co1 N3 93.79(11) . . ?
N1 Co1 N3 170.24(13) . . ?
O1 Co1 N2 179.26(12) . . ?
O2 Co1 N2 94.89(10) . . ?
N1 Co1 N2 89.01(11) . . ?
N3 Co1 N2 91.73(11) . . ?
O1 Co1 N4 92.83(12) . . ?
O2 Co1 N4 177.89(12) . . ?
N1 Co1 N4 85.74(14) . . ?
N3 Co1 N4 84.59(13) . . ?
N2 Co1 N4 86.52(12) . . ?

loop_
_geom_bond_atom_site_label_1
_geom_bond_atom_site_label_2
_geom_bond_distance
_geom_bond_site_symmetry_2
_geom_bond_publ_flag
C1 N1 1.343(5) . ?
C1 C2 1.386(5) . ?
C2 C3 1.373(7) . ?
C3 C4 1.383(8) . ?
C4 C5 1.397(7) . ?
C5 N1 1.357(5) . ?
C5 C6 1.496(7) . ?
C6 N4 1.498(6) . ?
C7 N2 1.347(4) . ?
C7 C8 1.385(4) . ?
C8 C9 1.388(5) . ?
C9 C10 1.377(5) . ?
C10 C11 1.384(5) . ?
C11 N2 1.348(4) . ?
C11 C12 1.494(5) . ?
C12 N4 1.502(5) . ?
C13 N3 1.342(5) . ?
C13 C14 1.390(5) . ?
C14 C15 1.378(7) . ?
C15 C16 1.387(8) . ?
C16 C17 1.385(6) . ?
C17 N3 1.355(5) . ?
C17 C18 1.488(7) . ?
C18 N4 1.492(5) . ?
C19 N5 1.282(4) . ?
C19 O2 1.331(4) . ?
C19 C20 1.500(5) . ?
C20 C21 1.527(6) . ?
N1 Co1 1.927(3) . ?
N2 Co1 1.929(3) . ?
N3 Co1 1.929(3) . ?
N4 Co1 1.942(3) . ?
N5 O1 1.429(4) . ?
O1 Co1 1.867(2) . ?
O2 Co1 1.867(2) . ?
O3 Cl1 1.434(3) . ?
O2W O2W 1.108(7) 5_577 ?
O4 Cl1 1.432(3) . ?
Cl1 O4 1.432(3) 2_656 ?
Cl1 O3 1.434(3) 2_656 ?

loop_
_geom_torsion_atom_site_label_1
_geom_torsion_atom_site_label_2
_geom_torsion_atom_site_label_3
_geom_torsion_atom_site_label_4
_geom_torsion
_geom_torsion_site_symmetry_1
_geom_torsion_site_symmetry_2
_geom_torsion_site_symmetry_3
_geom_torsion_site_symmetry_4
_geom_torsion_publ_flag
N1 C1 C2 C3 0.2(7) . . . . ?
C1 C2 C3 C4 -2.1(8) . . . . ?
C2 C3 C4 C5 3.2(8) . . . . ?
C3 C4 C5 N1 -2.4(7) . . . . ?
C3 C4 C5 C6 176.1(5) . . . . ?
N1 C5 C6 N4 -30.0(5) . . . . ?
C4 C5 C6 N4 151.4(4) . . . . ?
N2 C7 C8 C9 -0.7(5) . . . . ?
C7 C8 C9 C10 2.4(5) . . . . ?
C8 C9 C10 C11 -0.8(5) . . . . ?
C9 C10 C11 N2 -2.8(5) . . . . ?
C9 C10 C11 C12 175.2(3) . . . . ?
N2 C11 C12 N4 -3.3(4) . . . . ?
C10 C11 C12 N4 178.6(3) . . . . ?
N3 C13 C14 C15 1.3(6) . . . . ?
C13 C14 C15 C16 -0.2(6) . . . . ?
C14 C15 C16 C17 -1.1(6) . . . . ?
C15 C16 C17 N3 1.4(6) . . . . ?
C15 C16 C17 C18 -175.6(4) . . . . ?
N3 C17 C18 N4 28.2(4) . . . . ?
C16 C17 C18 N4 -154.7(4) . . . . ?
N5 C19 C20 C21 -112.8(4) . . . . ?
O2 C19 C20 C21 66.7(4) . . . . ?
C2 C1 N1 C5 0.6(6) . . . . ?
C2 C1 N1 Co1 175.2(3) . . . . ?
C4 C5 N1 C1 0.6(6) . . . . ?
C6 C5 N1 C1 -178.1(4) . . . . ?
C4 C5 N1 Co1 -174.8(3) . . . . ?
C6 C5 N1 Co1 6.5(4) . . . . ?
C8 C7 N2 C11 -2.8(5) . . . . ?
C8 C7 N2 Co1 177.0(2) . . . . ?
C10 C11 N2 C7 4.5(4) . . . . ?
C12 C11 N2 C7 -173.6(3) . . . . ?
C10 C11 N2 Co1 -175.3(2) . . . . ?
C12 C11 N2 Co1 6.5(4) . . . . ?
C14 C13 N3 C17 -1.0(5) . . . . ?
C14 C13 N3 Co1 178.8(3) . . . . ?
C16 C17 N3 C13 -0.4(5) . . . . ?
C18 C17 N3 C13 176.9(3) . . . . ?
C16 C17 N3 Co1 179.7(3) . . . . ?
C18 C17 N3 Co1 -3.0(4) . . . . ?
C17 C18 N4 C6 -153.8(3) . . . . ?
C17 C18 N4 C12 80.5(4) . . . . ?
C17 C18 N4 Co1 -38.8(4) . . . . ?
C5 C6 N4 C18 153.1(4) . . . . ?
C5 C6 N4 C12 -82.5(4) . . . . ?
C5 C6 N4 Co1 37.8(4) . . . . ?
C11 C12 N4 C18 -118.1(3) . . . . ?
C11 C12 N4 C6 116.2(4) . . . . ?
C11 C12 N4 Co1 -1.4(4) . . . . ?
O2 C19 N5 O1 -2.7(5) . . . . ?
C20 C19 N5 O1 176.7(3) . . . . ?
C19 N5 O1 Co1 9.3(4) . . . . ?
N5 C19 O2 Co1 -5.2(4) . . . . ?
C20 C19 O2 Co1 175.3(2) . . . . ?
N5 O1 Co1 O2 -9.8(2) . . . . ?
N5 O1 Co1 N1 -105.6(3) . . . . ?
N5 O1 Co1 N3 84.2(3) . . . . ?
N5 O1 Co1 N2 140(10) . . . . ?
N5 O1 Co1 N4 168.6(3) . . . . ?
C19 O2 Co1 O1 8.3(2) . . . . ?
C19 O2 Co1 N1 99.1(2) . . . . ?
C19 O2 Co1 N3 -79.3(2) . . . . ?
C19 O2 Co1 N2 -171.4(2) . . . . ?
C19 O2 Co1 N4 -40(3) . . . . ?
C1 N1 Co1 O1 105.5(3) . . . . ?
C5 N1 Co1 O1 -79.5(3) . . . . ?
C1 N1 Co1 O2 19.7(3) . . . . ?
C5 N1 Co1 O2 -165.4(3) . . . . ?
C1 N1 Co1 N3 -169.6(6) . . . . ?
C5 N1 Co1 N3 5.4(9) . . . . ?
C1 N1 Co1 N2 -75.2(3) . . . . ?
C5 N1 Co1 N2 99.8(3) . . . . ?
C1 N1 Co1 N4 -161.7(3) . . . . ?
C5 N1 Co1 N4 13.2(3) . . . . ?
C13 N3 Co1 O1 -103.3(3) . . . . ?
C17 N3 Co1 O1 76.5(2) . . . . ?
C13 N3 Co1 O2 -17.7(3) . . . . ?
C17 N3 Co1 O2 162.1(2) . . . . ?
C13 N3 Co1 N1 171.5(6) . . . . ?
C17 N3 Co1 N1 -8.7(9) . . . . ?
C13 N3 Co1 N2 77.3(3) . . . . ?
C17 N3 Co1 N2 -102.9(2) . . . . ?
C13 N3 Co1 N4 163.6(3) . . . . ?
C17 N3 Co1 N4 -16.6(2) . . . . ?
C7 N2 Co1 O1 -157(10) . . . . ?
C11 N2 Co1 O1 23(10) . . . . ?
C7 N2 Co1 O2 -7.4(3) . . . . ?
C11 N2 Co1 O2 172.5(2) . . . . ?
C7 N2 Co1 N1 88.4(3) . . . . ?
C11 N2 Co1 N1 -91.7(2) . . . . ?
C7 N2 Co1 N3 -101.3(3) . . . . ?
C11 N2 Co1 N3 78.5(2) . . . . ?
C7 N2 Co1 N4 174.2(3) . . . . ?
C11 N2 Co1 N4 -6.0(2) . . . . ?
C18 N4 Co1 O1 -56.7(3) . . . . ?
C6 N4 Co1 O1 62.6(3) . . . . ?
C12 N4 Co1 O1 -175.9(3) . . . . ?
C18 N4 Co1 O2 -9(3) . . . . ?
C6 N4 Co1 O2 110(3) . . . . ?
C12 N4 Co1 O2 -128(3) . . . . ?
C18 N4 Co1 N1 -147.8(3) . . . . ?
C6 N4 Co1 N1 -28.5(3) . . . . ?
C12 N4 Co1 N1 93.0(3) . . . . ?
C18 N4 Co1 N3 30.9(3) . . . . ?
C6 N4 Co1 N3 150.2(3) . . . . ?
C12 N4 Co1 N3 -88.3(3) . . . . ?
C18 N4 Co1 N2 123.0(3) . . . . ?
C6 N4 Co1 N2 -117.7(3) . . . . ?
C12 N4 Co1 N2 3.8(3) . . . . ?
